data_7017777
loop_
_publ_author_name
'Vicente, Jos\'e'
'Chicote, Mar\'ia-Teresa'
'Abell\'an-L\'opez, Antonio'
'Bautista, Delia'

_publ_section_title
;
 A systematic study on the synthesis, reactivity and structure of
 ortho-palladated aryloximes, including the first cyclopalladated
 aryloximato and iminoaryloxime complexes.
;
_journal_issue 3
_journal_name_full 'Dalton transactions (Cambridge, England : 2003)'
_journal_page_first 752
_journal_page_last 762
_journal_paper_doi 10.1039/c1dt11445j
_journal_volume 41
_journal_year 2012
_chemical_formula_sum 'C44 H38 Cl2 N2 O P2 Pd'
_chemical_formula_weight 850.00
_chemical_name_systematic
;
?
;
_space_group_IT_number 4
_symmetry_cell_setting monoclinic
_symmetry_space_group_name_Hall 'P 2yb'
_symmetry_space_group_name_H-M 'P 1 21 1'
_atom_sites_solution_hydrogens geom
_atom_sites_solution_primary direct
_atom_sites_solution_secondary difmap
_audit_creation_method SHELXL-97
_cell_angle_alpha 90.00
_cell_angle_beta 101.603(2)
_cell_angle_gamma 90.00
_cell_formula_units_Z 2
_cell_length_a 10.4042(4)
_cell_length_b 13.5259(6)
_cell_length_c 13.7681(6)
_cell_measurement_reflns_used 8491
_cell_measurement_temperature 100(2)
_cell_measurement_theta_max 28.10
_cell_measurement_theta_min 2.50
_cell_volume 1897.94(14)
_computing_cell_refinement 'Bruker SAINT'
_computing_data_collection 'Bruker SMART'
_computing_data_reduction 'Bruker SAINT'
_computing_molecular_graphics 'Bruker SHELXTL'
_computing_publication_material 'Bruker SHELXTL'
_computing_structure_refinement 'SHELXL-97 (Sheldrick, 1997)'
_computing_structure_solution 'SHELXS-97 (Sheldrick, 1990)'
_diffrn_ambient_temperature 100(2)
_diffrn_detector_area_resol_mean 8.26
_diffrn_measured_fraction_theta_full 0.996
_diffrn_measured_fraction_theta_max 0.934
_diffrn_measurement_device_type 'Bruker SMART APEX CCD'
_diffrn_measurement_method \w-scan
_diffrn_radiation_monochromator graphite
_diffrn_radiation_source 'fine-focus sealed tube'
_diffrn_radiation_type MoK\a
_diffrn_radiation_wavelength 0.71073
_diffrn_reflns_av_R_equivalents 0.0319
_diffrn_reflns_av_sigmaI/netI 0.0467
_diffrn_reflns_limit_h_max 13
_diffrn_reflns_limit_h_min -13
_diffrn_reflns_limit_k_max 17
_diffrn_reflns_limit_k_min -17
_diffrn_reflns_limit_l_max 17
_diffrn_reflns_limit_l_min -17
_diffrn_reflns_number 22172
_diffrn_reflns_theta_full 26.00
_diffrn_reflns_theta_max 28.27
_diffrn_reflns_theta_min 2.00
_exptl_absorpt_coefficient_mu 0.752
_exptl_absorpt_correction_T_max 0.9705
_exptl_absorpt_correction_T_min 0.8522
_exptl_absorpt_correction_type multi-scan
_exptl_absorpt_process_details SADABS
_exptl_crystal_colour pale-yellow
_exptl_crystal_density_diffrn 1.487
_exptl_crystal_density_method 'not measured'
_exptl_crystal_description tablet
_exptl_crystal_F_000 868
_exptl_crystal_size_max 0.23
_exptl_crystal_size_mid 0.07
_exptl_crystal_size_min 0.04
_refine_diff_density_max 0.715
_refine_diff_density_min -0.315
_refine_diff_density_rms 0.076
_refine_ls_abs_structure_details 'Flack H D (1983), Acta Cryst. A39, 876-881'
_refine_ls_abs_structure_Flack -0.026(15)
_refine_ls_extinction_method none
_refine_ls_goodness_of_fit_ref 1.041
_refine_ls_hydrogen_treatment mixed
_refine_ls_matrix_type full
_refine_ls_number_parameters 474
_refine_ls_number_reflns 8427
_refine_ls_number_restraints 1
_refine_ls_restrained_S_all 1.041
_refine_ls_R_factor_all 0.0336
_refine_ls_R_factor_gt 0.0318
_refine_ls_shift/su_max 0.002
_refine_ls_shift/su_mean 0.000
_refine_ls_structure_factor_coef Fsqd
_refine_ls_weighting_details 'calc w=1/[\s^2^(Fo^2^)+(0.0329P)^2^+0.0000P] where P=(Fo^2^+2Fc^2^)/3'
_refine_ls_weighting_scheme calc
_refine_ls_wR_factor_gt 0.0673
_refine_ls_wR_factor_ref 0.0681
_reflns_number_gt 8112
_reflns_number_total 8427
_reflns_threshold_expression >2sigma(I)
_cod_data_source_file c1dt11445j.txt
_cod_data_source_block aab241s
_cod_original_sg_symbol_H-M 'P 2(1)'
_cod_database_code 7017777

loop_
_symmetry_equiv_pos_as_xyz
'x, y, z'
'-x, y+1/2, -z'

loop_
_atom_site_label
_atom_site_type_symbol
_atom_site_fract_x
_atom_site_fract_y
_atom_site_fract_z
_atom_site_U_iso_or_equiv
_atom_site_adp_type
_atom_site_occupancy
_atom_site_symmetry_multiplicity
_atom_site_calc_flag
_atom_site_refinement_flags
Pd1 Pd 0.769992(18) 0.487897(14) 0.906066(14) 0.01424(5) Uani 1 1 d .
Cl1 Cl 0.70239(7) 0.64839(5) 0.89541(5) 0.02094(16) Uani 1 1 d .
Cl2 Cl 0.92662(8) 0.50699(5) 0.79750(6) 0.02676(18) Uani 1 1 d .
N1 N 0.8127(2) 0.34477(18) 0.92211(18) 0.0169(5) Uani 1 1 d .
O1 O 0.9048(2) 0.29731(17) 0.87802(17) 0.0220(5) Uani 1 1 d .
H01 H 0.929(3) 0.344(3) 0.853(3) 0.021(10) Uiso 1 1 d .
C1 C 0.6465(3) 0.4491(2) 0.9913(2) 0.0145(6) Uani 1 1 d .
C2 C 0.6521(3) 0.3465(2) 1.0137(2) 0.0157(6) Uani 1 1 d .
C3 C 0.5660(3) 0.3042(2) 1.0682(2) 0.0186(6) Uani 1 1 d .
H3 H 0.5699 0.2354 1.0820 0.022 Uiso 1 1 calc R
C4 C 0.4751(3) 0.3633(2) 1.1020(2) 0.0193(6) Uani 1 1 d .
H4 H 0.4150 0.3348 1.1376 0.023 Uiso 1 1 calc R
C5 C 0.4725(3) 0.4641(2) 1.0836(2) 0.0212(7) Uani 1 1 d .
H5 H 0.4125 0.5049 1.1088 0.025 Uiso 1 1 calc R
C6 C 0.5572(3) 0.5062(2) 1.0285(2) 0.0171(6) Uani 1 1 d .
H6 H 0.5534 0.5753 1.0163 0.020 Uiso 1 1 calc R
C7 C 0.7500(3) 0.2896(2) 0.9742(2) 0.0171(6) Uani 1 1 d .
C8 C 0.7754(3) 0.1819(2) 0.9862(2) 0.0238(7) Uani 1 1 d .
H8A H 0.8674 0.1710 1.0178 0.036 Uiso 1 1 calc R
H8B H 0.7570 0.1499 0.9211 0.036 Uiso 1 1 calc R
H8C H 0.7185 0.1537 1.0278 0.036 Uiso 1 1 calc R
P1 P -0.03483(7) 0.53970(5) 0.32364(5) 0.01256(14) Uani 1 1 d .
N2 N 0.0857(2) 0.56929(18) 0.40848(18) 0.0160(5) Uani 1 1 d .
P2 P 0.23343(7) 0.53319(6) 0.43942(5) 0.01347(15) Uani 1 1 d .
C11 C -0.1509(2) 0.4699(2) 0.3778(2) 0.0150(6) Uani 1 1 d .
C12 C -0.1359(3) 0.46570(19) 0.4811(2) 0.0168(6) Uani 1 1 d .
H12 H -0.0675 0.5017 0.5222 0.020 Uiso 1 1 calc R
C13 C -0.2217(3) 0.4084(2) 0.5234(2) 0.0221(7) Uani 1 1 d .
H13 H -0.2128 0.4062 0.5934 0.026 Uiso 1 1 calc R
C14 C -0.3197(3) 0.3549(2) 0.4631(2) 0.0231(7) Uani 1 1 d .
H14 H -0.3762 0.3142 0.4921 0.028 Uiso 1 1 calc R
C15 C -0.3360(3) 0.3602(2) 0.3617(2) 0.0218(7) Uani 1 1 d .
H15 H -0.4048 0.3240 0.3213 0.026 Uiso 1 1 calc R
C16 C -0.2532(3) 0.4178(2) 0.3176(2) 0.0181(6) Uani 1 1 d .
H16 H -0.2658 0.4218 0.2475 0.022 Uiso 1 1 calc R
C21 C -0.1101(3) 0.6525(2) 0.2698(2) 0.0137(6) Uani 1 1 d .
C22 C -0.0749(3) 0.7424(2) 0.3177(2) 0.0163(6) Uani 1 1 d .
H22 H -0.0135 0.7438 0.3789 0.020 Uiso 1 1 calc R
C23 C -0.1294(3) 0.8290(2) 0.2762(2) 0.0211(6) Uani 1 1 d .
H23 H -0.1062 0.8901 0.3092 0.025 Uiso 1 1 calc R
C24 C -0.2181(3) 0.8276(2) 0.1860(2) 0.0236(7) Uani 1 1 d .
H24 H -0.2545 0.8876 0.1569 0.028 Uiso 1 1 calc R
C25 C -0.2533(3) 0.7386(2) 0.1389(2) 0.0229(7) Uani 1 1 d .
H25 H -0.3149 0.7376 0.0777 0.027 Uiso 1 1 calc R
C26 C -0.1995(3) 0.6511(2) 0.1800(2) 0.0184(6) Uani 1 1 d .
H26 H -0.2235 0.5902 0.1470 0.022 Uiso 1 1 calc R
C31 C 0.0037(3) 0.46532(19) 0.22521(19) 0.0142(6) Uani 1 1 d .
C32 C 0.0037(3) 0.3618(2) 0.2319(2) 0.0165(6) Uani 1 1 d .
H32 H -0.0274 0.3305 0.2844 0.020 Uiso 1 1 calc R
C33 C 0.0492(3) 0.3054(2) 0.1622(2) 0.0185(6) Uani 1 1 d .
H33 H 0.0517 0.2354 0.1680 0.022 Uiso 1 1 calc R
C34 C 0.0909(3) 0.3508(2) 0.0837(2) 0.0189(6) Uani 1 1 d .
H34 H 0.1211 0.3117 0.0355 0.023 Uiso 1 1 calc R
C35 C 0.0888(3) 0.4532(2) 0.0754(2) 0.0222(7) Uani 1 1 d .
H35 H 0.1169 0.4839 0.0212 0.027 Uiso 1 1 calc R
C36 C 0.0458(3) 0.5109(2) 0.1459(2) 0.0179(7) Uani 1 1 d .
H36 H 0.0450 0.5809 0.1403 0.022 Uiso 1 1 calc R
C41 C 0.3409(3) 0.6071(2) 0.3816(2) 0.0163(6) Uani 1 1 d .
C42 C 0.4752(3) 0.5879(2) 0.3959(3) 0.0262(7) Uani 1 1 d .
H42 H 0.5113 0.5320 0.4336 0.031 Uiso 1 1 calc R
C43 C 0.5554(3) 0.6498(3) 0.3553(3) 0.0320(8) Uani 1 1 d .
H43 H 0.6464 0.6354 0.3638 0.038 Uiso 1 1 calc R
C44 C 0.5048(3) 0.7327(3) 0.3024(2) 0.0283(7) Uani 1 1 d .
H44 H 0.5613 0.7759 0.2762 0.034 Uiso 1 1 calc R
C45 C 0.3716(3) 0.7526(3) 0.2877(2) 0.0248(7) Uani 1 1 d .
H45 H 0.3364 0.8094 0.2513 0.030 Uiso 1 1 calc R
C46 C 0.2899(3) 0.6890(2) 0.3264(2) 0.0177(6) Uani 1 1 d .
H46 H 0.1983 0.7018 0.3150 0.021 Uiso 1 1 calc R
C51 C 0.2575(3) 0.4039(2) 0.4171(2) 0.0151(6) Uani 1 1 d .
C52 C 0.1937(3) 0.3372(2) 0.4696(2) 0.0223(7) Uani 1 1 d .
H52 H 0.1479 0.3608 0.5181 0.027 Uiso 1 1 calc R
C53 C 0.1975(3) 0.2373(2) 0.4507(2) 0.0266(7) Uani 1 1 d .
H53 H 0.1541 0.1922 0.4862 0.032 Uiso 1 1 calc R
C54 C 0.2644(3) 0.2020(2) 0.3801(2) 0.0235(7) Uani 1 1 d .
H54 H 0.2657 0.1332 0.3666 0.028 Uiso 1 1 calc R
C55 C 0.3290(3) 0.2674(2) 0.3297(2) 0.0188(7) Uani 1 1 d .
H55 H 0.3776 0.2432 0.2832 0.023 Uiso 1 1 calc R
C56 C 0.3234(3) 0.3688(2) 0.3465(2) 0.0166(6) Uani 1 1 d .
H56 H 0.3649 0.4136 0.3095 0.020 Uiso 1 1 calc R
C61 C 0.2840(3) 0.5483(2) 0.5715(2) 0.0172(6) Uani 1 1 d .
C62 C 0.2067(3) 0.6008(2) 0.6246(2) 0.0211(6) Uani 1 1 d .
H62 H 0.1270 0.6303 0.5914 0.025 Uiso 1 1 calc R
C63 C 0.2464(4) 0.6101(3) 0.7266(2) 0.0283(8) Uani 1 1 d .
H63 H 0.1927 0.6443 0.7637 0.034 Uiso 1 1 calc R
C64 C 0.3643(4) 0.5695(2) 0.7740(2) 0.0289(8) Uani 1 1 d .
H64 H 0.3924 0.5777 0.8436 0.035 Uiso 1 1 calc R
C65 C 0.4411(3) 0.5175(2) 0.7220(2) 0.0307(8) Uani 1 1 d .
H65 H 0.5215 0.4893 0.7555 0.037 Uiso 1 1 calc R
C66 C 0.4014(3) 0.5063(3) 0.6210(2) 0.0282(8) Uani 1 1 d .
H66 H 0.4542 0.4699 0.5849 0.034 Uiso 1 1 calc R

loop_
_atom_site_aniso_label
_atom_site_aniso_U_11
_atom_site_aniso_U_22
_atom_site_aniso_U_33
_atom_site_aniso_U_23
_atom_site_aniso_U_13
_atom_site_aniso_U_12
Pd1 0.01498(10) 0.01327(10) 0.01481(10) 0.00126(9) 0.00381(7) -0.00061(9)
Cl1 0.0261(4) 0.0144(3) 0.0247(4) 0.0042(3) 0.0106(3) 0.0003(3)
Cl2 0.0305(4) 0.0237(5) 0.0316(4) 0.0061(3) 0.0193(3) 0.0041(3)
N1 0.0160(12) 0.0164(13) 0.0181(12) -0.0024(10) 0.0031(10) 0.0025(10)
O1 0.0262(12) 0.0174(12) 0.0247(12) 0.0017(9) 0.0108(10) 0.0025(9)
C1 0.0119(13) 0.0174(13) 0.0128(13) 0.0019(11) -0.0009(11) -0.0035(10)
C2 0.0173(15) 0.0150(14) 0.0130(14) -0.0008(11) -0.0013(11) -0.0016(11)
C3 0.0221(16) 0.0152(14) 0.0179(15) 0.0020(11) 0.0026(12) -0.0032(12)
C4 0.0201(15) 0.0194(15) 0.0192(15) 0.0034(12) 0.0057(12) -0.0047(12)
C5 0.0159(14) 0.028(2) 0.0207(14) -0.0016(12) 0.0051(12) 0.0010(12)
C6 0.0174(13) 0.0134(17) 0.0185(13) 0.0012(11) -0.0009(11) -0.0006(11)
C7 0.0173(15) 0.0177(15) 0.0147(14) -0.0013(11) -0.0005(12) -0.0004(11)
C8 0.0320(18) 0.0161(15) 0.0246(16) -0.0006(12) 0.0086(14) 0.0020(13)
P1 0.0117(3) 0.0133(3) 0.0129(3) -0.0015(3) 0.0031(3) -0.0005(3)
N2 0.0152(13) 0.0175(12) 0.0164(12) -0.0019(10) 0.0053(10) -0.0018(9)
P2 0.0114(4) 0.0155(3) 0.0133(4) -0.0020(3) 0.0019(3) -0.0010(3)
C11 0.0126(12) 0.0134(16) 0.0200(13) 0.0017(10) 0.0053(10) 0.0013(10)
C12 0.0164(14) 0.0147(17) 0.0197(14) 0.0008(11) 0.0044(11) 0.0014(10)
C13 0.0202(16) 0.0243(16) 0.0235(16) 0.0053(13) 0.0087(13) 0.0029(13)
C14 0.0180(16) 0.0214(16) 0.0324(18) 0.0067(13) 0.0107(14) 0.0015(12)
C15 0.0149(15) 0.0152(15) 0.0355(19) 0.0007(13) 0.0053(13) -0.0017(12)
C16 0.0142(14) 0.0208(15) 0.0198(15) 0.0000(12) 0.0047(12) 0.0007(12)
C21 0.0114(13) 0.0137(13) 0.0177(14) 0.0004(11) 0.0072(11) -0.0013(11)
C22 0.0163(14) 0.0183(15) 0.0161(14) -0.0027(11) 0.0077(12) -0.0024(11)
C23 0.0266(17) 0.0160(15) 0.0259(16) -0.0026(12) 0.0174(13) -0.0019(12)
C24 0.0277(17) 0.0221(16) 0.0251(16) 0.0080(13) 0.0151(14) 0.0095(13)
C25 0.0218(16) 0.0301(17) 0.0175(15) 0.0026(13) 0.0056(13) 0.0067(13)
C26 0.0179(15) 0.0176(15) 0.0195(15) -0.0009(12) 0.0032(12) 0.0004(12)
C31 0.0092(12) 0.0196(17) 0.0130(13) -0.0041(10) 0.0007(10) -0.0001(10)
C32 0.0117(14) 0.0212(15) 0.0155(14) -0.0012(11) 0.0001(11) -0.0004(11)
C33 0.0158(14) 0.0144(14) 0.0235(16) -0.0075(12) -0.0002(12) 0.0000(11)
C34 0.0146(14) 0.0225(16) 0.0186(15) -0.0053(12) 0.0006(12) 0.0027(12)
C35 0.0201(15) 0.0271(17) 0.0205(15) -0.0019(12) 0.0070(13) 0.0001(12)
C36 0.0154(14) 0.0175(18) 0.0207(14) -0.0023(11) 0.0031(11) -0.0005(11)
C41 0.0144(15) 0.0180(15) 0.0157(15) -0.0066(12) 0.0010(12) -0.0031(12)
C42 0.0196(16) 0.0198(16) 0.039(2) 0.0020(14) 0.0060(15) 0.0024(13)
C43 0.0154(16) 0.0288(18) 0.055(2) -0.0063(17) 0.0153(16) -0.0032(14)
C44 0.0296(18) 0.0302(18) 0.0290(18) -0.0042(15) 0.0157(15) -0.0121(15)
C45 0.0278(18) 0.0285(18) 0.0182(16) 0.0041(13) 0.0045(14) -0.0048(14)
C46 0.0103(14) 0.0286(17) 0.0144(15) 0.0010(12) 0.0030(12) -0.0030(12)
C51 0.0131(14) 0.0149(15) 0.0156(14) -0.0008(11) -0.0011(11) 0.0027(11)
C52 0.0269(17) 0.0221(16) 0.0197(15) -0.0004(13) 0.0089(13) 0.0023(13)
C53 0.0345(19) 0.0198(16) 0.0275(17) 0.0049(14) 0.0109(15) -0.0014(14)
C54 0.0269(17) 0.0184(16) 0.0244(16) -0.0004(12) 0.0034(14) 0.0019(13)
C55 0.0155(16) 0.0225(17) 0.0176(16) -0.0065(12) 0.0011(12) 0.0021(12)
C56 0.0115(14) 0.0233(16) 0.0145(15) 0.0002(12) 0.0020(12) -0.0018(12)
C61 0.0187(15) 0.0174(16) 0.0143(14) -0.0034(11) 0.0005(12) -0.0052(12)
C62 0.0236(16) 0.0187(16) 0.0208(15) -0.0018(12) 0.0042(13) -0.0012(13)
C63 0.042(2) 0.0264(17) 0.0173(16) -0.0062(13) 0.0073(15) -0.0008(15)
C64 0.045(2) 0.0218(16) 0.0148(15) -0.0012(13) -0.0060(15) -0.0055(14)
C65 0.0354(19) 0.0248(19) 0.0249(17) -0.0036(13) -0.0104(14) 0.0022(14)
C66 0.0262(17) 0.032(2) 0.0237(15) -0.0064(13) -0.0021(13) 0.0062(14)

loop_
_atom_type_symbol
_atom_type_description
_atom_type_scat_dispersion_real
_atom_type_scat_dispersion_imag
_atom_type_scat_source
C C 0.0033 0.0016 'International Tables Vol C Tables 4.2.6.8 and 6.1.1.4'
H H 0.0000 0.0000 'International Tables Vol C Tables 4.2.6.8 and 6.1.1.4'
N N 0.0061 0.0033 'International Tables Vol C Tables 4.2.6.8 and 6.1.1.4'
O O 0.0106 0.0060 'International Tables Vol C Tables 4.2.6.8 and 6.1.1.4'
P P 0.1023 0.0942 'International Tables Vol C Tables 4.2.6.8 and 6.1.1.4'
Cl Cl 0.1484 0.1585 'International Tables Vol C Tables 4.2.6.8 and 6.1.1.4'
Pd Pd -0.9988 1.0072 'International Tables Vol C Tables 4.2.6.8 and 6.1.1.4'

loop_
_geom_angle_atom_site_label_1
_geom_angle_atom_site_label_2
_geom_angle_atom_site_label_3
_geom_angle
C1 Pd1 N1 80.37(11)
C1 Pd1 Cl1 93.57(9)
N1 Pd1 Cl1 173.86(7)
C1 Pd1 Cl2 170.68(9)
N1 Pd1 Cl2 90.53(7)
Cl1 Pd1 Cl2 95.48(3)
C7 N1 O1 116.3(2)
C7 N1 Pd1 119.7(2)
O1 N1 Pd1 124.00(18)
C6 C1 C2 117.8(3)
C6 C1 Pd1 129.5(2)
C2 C1 Pd1 112.7(2)
C3 C2 C1 120.8(3)
C3 C2 C7 123.5(3)
C1 C2 C7 115.7(3)
C4 C3 C2 119.8(3)
C5 C4 C3 119.7(3)
C4 C5 C6 120.7(3)
C1 C6 C5 121.2(3)
N1 C7 C2 111.5(3)
N1 C7 C8 121.9(3)
C2 C7 C8 126.5(3)
N2 P1 C31 115.74(13)
N2 P1 C21 107.65(13)
C31 P1 C21 107.92(13)
N2 P1 C11 108.88(13)
C31 P1 C11 106.72(12)
C21 P1 C11 109.87(12)
P1 N2 P2 134.48(16)
N2 P2 C61 107.88(13)
N2 P2 C41 111.38(14)
C61 P2 C41 107.59(14)
N2 P2 C51 114.41(13)
C61 P2 C51 105.07(13)
C41 P2 C51 110.09(14)
C16 C11 C12 119.7(2)
C16 C11 P1 120.7(2)
C12 C11 P1 119.5(2)
C13 C12 C11 119.8(3)
C14 C13 C12 119.8(3)
C15 C14 C13 120.5(3)
C14 C15 C16 120.9(3)
C15 C16 C11 119.2(3)
C26 C21 C22 119.8(3)
C26 C21 P1 120.8(2)
C22 C21 P1 119.4(2)
C23 C22 C21 119.9(3)
C22 C23 C24 120.2(3)
C25 C24 C23 119.9(3)
C26 C25 C24 120.4(3)
C25 C26 C21 119.8(3)
C36 C31 C32 119.6(2)
C36 C31 P1 119.7(2)
C32 C31 P1 120.4(2)
C33 C32 C31 120.1(3)
C32 C33 C34 120.1(3)
C33 C34 C35 120.2(3)
C36 C35 C34 120.3(3)
C35 C36 C31 119.6(3)
C46 C41 C42 119.2(3)
C46 C41 P2 118.9(2)
C42 C41 P2 121.8(2)
C43 C42 C41 120.1(3)
C42 C43 C44 120.6(3)
C43 C44 C45 119.9(3)
C44 C45 C46 119.7(3)
C41 C46 C45 120.6(3)
C56 C51 C52 119.6(3)
C56 C51 P2 124.0(2)
C52 C51 P2 116.1(2)
C53 C52 C51 119.9(3)
C52 C53 C54 120.4(3)
C55 C54 C53 119.7(3)
C54 C55 C56 120.4(3)
C51 C56 C55 119.9(3)
C62 C61 C66 119.6(3)
C62 C61 P2 120.5(2)
C66 C61 P2 119.8(2)
C63 C62 C61 119.6(3)
C64 C63 C62 119.9(3)
C65 C64 C63 120.9(3)
C64 C65 C66 119.7(3)
C65 C66 C61 120.3(3)

loop_
_geom_bond_atom_site_label_1
_geom_bond_atom_site_label_2
_geom_bond_distance
Pd1 C1 1.977(3)
Pd1 N1 1.989(2)
Pd1 Cl1 2.2775(7)
Pd1 Cl2 2.4364(7)
N1 C7 1.298(4)
N1 O1 1.391(3)
C1 C6 1.384(4)
C1 C2 1.420(4)
C2 C3 1.401(4)
C2 C7 1.466(4)
C3 C4 1.388(4)
C4 C5 1.385(4)
C5 C6 1.395(4)
C7 C8 1.484(4)
P1 N2 1.584(3)
P1 C31 1.797(3)
P1 C21 1.805(3)
P1 C11 1.807(3)
N2 P2 1.587(3)
P2 C61 1.800(3)
P2 C41 1.800(3)
P2 C51 1.801(3)
C11 C16 1.400(4)
C11 C12 1.401(4)
C12 C13 1.395(4)
C13 C14 1.383(4)
C14 C15 1.374(4)
C15 C16 1.388(4)
C21 C26 1.390(4)
C21 C22 1.397(4)
C22 C23 1.375(4)
C23 C24 1.390(5)
C24 C25 1.381(5)
C25 C26 1.381(4)
C31 C36 1.399(4)
C31 C32 1.403(4)
C32 C33 1.382(4)
C33 C34 1.386(4)
C34 C35 1.391(4)
C35 C36 1.387(4)
C41 C46 1.387(4)
C41 C42 1.396(4)
C42 C43 1.377(5)
C43 C44 1.382(5)
C44 C45 1.386(5)
C45 C46 1.388(4)
C51 C56 1.382(4)
C51 C52 1.404(4)
C52 C53 1.378(5)
C53 C54 1.389(4)
C54 C55 1.379(4)
C55 C56 1.394(4)
C61 C62 1.388(4)
C61 C66 1.394(4)
C62 C63 1.387(4)
C63 C64 1.382(5)
C64 C65 1.369(5)
C65 C66 1.378(4)

loop_
_geom_hbond_atom_site_label_D
_geom_hbond_atom_site_label_H
_geom_hbond_atom_site_label_A
_geom_hbond_distance_DH
_geom_hbond_distance_HA
_geom_hbond_distance_DA
_geom_hbond_angle_DHA
O1 H01 Cl2 0.78(4) 2.33(4) 3.070(2) 157(3)
